data_2237445
loop_
_publ_author_name
'Kayalvizhi, M.'
'Vasuki, G.'
'Samant, Shriniwas D.'
'Sanap, Kailas K.'

_publ_section_title
;
 <i>rac</i>-4a,10b-<i>cis</i>,10b,5c-<i>trans</i>-5-(7-Methyl-2-oxo-2<i>H</i>-chromen-4-yl)-3,4,4a,5,6,10b-hexahydro-2<i>H</i>-pyrano[3,2-<i>c</i>]quinoline
;
_journal_coeditor_code ZS2247
_journal_issue 2
_journal_name_full 'Acta Crystallographica Section E'
_journal_page_first o280
_journal_paper_doi 10.1107/S1600536813001876
_journal_volume 69
_journal_year 2013
_chemical_formula_iupac 'C22 H21 N O3'
_chemical_formula_moiety 'C22 H21 N O3'
_chemical_formula_sum 'C22 H21 N O3'
_chemical_formula_weight 347.40
_chemical_name_systematic
<i>rac</i>-4a,10-<i>cis</i>,10b,5c-<i>trans</i>-5-(7-Methyl-2-oxo-2<i>H</i>-chromen-4-yl)-3,4,4a,5,6,10b-hexahydro-2<i>H</i>-pyrano[3,2-<i>c</i>]quinoline
_space_group_IT_number 2
_symmetry_cell_setting triclinic
_symmetry_space_group_name_Hall '-P 1'
_symmetry_space_group_name_H-M 'P -1'
_atom_sites_solution_hydrogens geom
_atom_sites_solution_primary direct
_atom_sites_solution_secondary difmap
_audit_creation_method SHELXL-97
_cell_angle_alpha 117.232(3)
_cell_angle_beta 98.475(3)
_cell_angle_gamma 101.301(2)
_cell_formula_units_Z 2
_cell_length_a 7.7529(4)
_cell_length_b 11.2790(7)
_cell_length_c 11.7563(11)
_cell_measurement_reflns_used 6950
_cell_measurement_temperature 296(2)
_cell_measurement_theta_max 30.180
_cell_measurement_theta_min 2.071
_cell_volume 862.60(11)
_computing_cell_refinement 'APEX2 and SAINT (Bruker, 2004)'
_computing_data_collection 'APEX2 (Bruker, 2004)'
_computing_data_reduction 'SAINT and XPREP (Bruker, 2004)'
_computing_molecular_graphics 'ORTEP3 (Farrugia, 2012)'
_computing_publication_material 'PLATON (Spek, 2009)'
_computing_structure_refinement 'SHELXL97 (Sheldrick, 2008)'
_computing_structure_solution 'SHELXS97 (Sheldrick, 2008)'
_diffrn_ambient_temperature 296(2)
_diffrn_measured_fraction_theta_full 0.994
_diffrn_measured_fraction_theta_max 0.981
_diffrn_measurement_device_type 'Bruker Kappa APEXII CCD'
_diffrn_measurement_method '\w and \f scan'
_diffrn_radiation_monochromator graphite
_diffrn_radiation_source 'fine-focus sealed tube'
_diffrn_radiation_type MoK\a
_diffrn_radiation_wavelength 0.71073
_diffrn_reflns_av_R_equivalents 0.0303
_diffrn_reflns_av_sigmaI/netI 0.0259
_diffrn_reflns_limit_h_max 10
_diffrn_reflns_limit_h_min -10
_diffrn_reflns_limit_k_max 15
_diffrn_reflns_limit_k_min -15
_diffrn_reflns_limit_l_max 16
_diffrn_reflns_limit_l_min -16
_diffrn_reflns_number 18945
_diffrn_reflns_theta_full 25.00
_diffrn_reflns_theta_max 30.18
_diffrn_reflns_theta_min 2.02
_diffrn_standards_number 0
_exptl_absorpt_coefficient_mu 0.089
_exptl_absorpt_correction_T_max 0.987
_exptl_absorpt_correction_T_min 0.984
_exptl_absorpt_correction_type multi-scan
_exptl_absorpt_process_details '(SADABS; Bruker 1999)'
_exptl_crystal_colour colourless
_exptl_crystal_density_diffrn 1.338
_exptl_crystal_density_method 'not measured'
_exptl_crystal_description block
_exptl_crystal_F_000 368
_exptl_crystal_size_max 0.20
_exptl_crystal_size_mid 0.15
_exptl_crystal_size_min 0.15
_refine_diff_density_max 0.409
_refine_diff_density_min -0.270
_refine_ls_extinction_method none
_refine_ls_goodness_of_fit_ref 1.030
_refine_ls_hydrogen_treatment constr
_refine_ls_matrix_type full
_refine_ls_number_parameters 235
_refine_ls_number_reflns 5009
_refine_ls_number_restraints 0
_refine_ls_restrained_S_all 1.030
_refine_ls_R_factor_all 0.0790
_refine_ls_R_factor_gt 0.0545
_refine_ls_shift/su_max 0.001
_refine_ls_shift/su_mean 0.000
_refine_ls_structure_factor_coef Fsqd
_refine_ls_weighting_details 'calc w=1/[\s^2^(Fo^2^)+(0.0832P)^2^+0.3474P] where P=(Fo^2^+2Fc^2^)/3'
_refine_ls_weighting_scheme calc
_refine_ls_wR_factor_gt 0.1484
_refine_ls_wR_factor_ref 0.1767
_reflns_number_gt 3544
_reflns_number_total 5009
_reflns_threshold_expression I>2\s(I)
_cod_data_source_file zs2247.cif
_cod_data_source_block I
_cod_database_code 2237445
_cod_database_fobs_code 2237445

loop_
_symmetry_equiv_pos_as_xyz
'x, y, z'
'-x, -y, -z'

loop_
_atom_site_type_symbol
_atom_site_label
_atom_site_fract_x
_atom_site_fract_y
_atom_site_fract_z
_atom_site_U_iso_or_equiv
_atom_site_adp_type
_atom_site_calc_flag
_atom_site_refinement_flags
_atom_site_occupancy
_atom_site_symmetry_multiplicity
O O1 0.69639(15) 0.63713(13) 0.02296(11) 0.0385(3) Uani d . 1 1
C C13 0.9273(2) 0.64223(15) -0.13810(14) 0.0305(3) Uani d . 1 1
C C21 1.0013(2) 0.66621(15) -0.00600(14) 0.0306(3) Uani d . 1 1
N N1 0.95359(19) 0.59869(13) -0.35976(12) 0.0343(3) Uani d . 1 1
H H1 0.9425 0.5149 -0.4199 0.041 Uiso calc R 1 1
C C16 0.8806(2) 0.66458(16) 0.07070(15) 0.0321(3) Uani d . 1 1
C C14 0.7463(2) 0.61512(17) -0.18120(16) 0.0363(3) Uani d . 1 1
H H14 0.6982 0.5978 -0.2665 0.044 Uiso calc R 1 1
C C9 1.0532(2) 0.65038(16) -0.22402(14) 0.0320(3) Uani d . 1 1
H H9 1.1325 0.5922 -0.2253 0.038 Uiso calc R 1 1
C C1 0.8757(2) 0.68235(16) -0.39430(14) 0.0315(3) Uani d . 1 1
C C17 0.9383(2) 0.69114(17) 0.19930(16) 0.0377(3) Uani d . 1 1
H H17 0.8538 0.6898 0.2476 0.045 Uiso calc R 1 1
C C18 1.1206(2) 0.71958(17) 0.25613(16) 0.0375(3) Uani d . 1 1
C C19 1.2429(2) 0.71608(18) 0.17925(17) 0.0394(4) Uani d . 1 1
H H19 1.3659 0.7322 0.2154 0.047 Uiso calc R 1 1
C C20 1.1850(2) 0.68931(18) 0.05130(16) 0.0372(3) Uani d . 1 1
H H20 1.2691 0.6865 0.0020 0.045 Uiso calc R 1 1
O O3 1.16897(19) 1.03131(13) -0.12889(13) 0.0526(4) Uani d . 1 1
C C8 1.1758(2) 0.80019(17) -0.16807(15) 0.0363(3) Uani d . 1 1
H H8 1.2389 0.8366 -0.0748 0.044 Uiso calc R 1 1
O O2 0.45952(18) 0.58805(17) -0.13623(15) 0.0564(4) Uani d . 1 1
C C15 0.6228(2) 0.61153(18) -0.10156(17) 0.0377(3) Uani d . 1 1
C C7 1.0589(2) 0.89261(16) -0.17287(16) 0.0384(4) Uani d . 1 1
H H7 0.9858 0.9001 -0.1100 0.046 Uiso calc R 1 1
C C6 0.9262(2) 0.82680(16) -0.30839(16) 0.0359(3) Uani d . 1 1
C C10 1.3203(2) 0.8037(2) -0.24303(18) 0.0419(4) Uani d . 1 1
H H10A 1.4040 0.7555 -0.2280 0.050 Uiso calc R 1 1
H H10B 1.2614 0.7557 -0.3376 0.050 Uiso calc R 1 1
C C2 0.7472(2) 0.62255(19) -0.51719(17) 0.0415(4) Uani d . 1 1
H H2 0.7121 0.5264 -0.5744 0.050 Uiso calc R 1 1
C C22 1.1856(3) 0.7542(2) 0.39765(18) 0.0518(5) Uani d . 1 1
H H22A 1.3155 0.7709 0.4209 0.078 Uiso calc R 1 1
H H22B 1.1263 0.6775 0.4072 0.078 Uiso calc R 1 1
H H22C 1.1566 0.8365 0.4553 0.078 Uiso calc R 1 1
C C12 1.2970(3) 1.03446(19) -0.2043(2) 0.0537(5) Uani d . 1 1
H H12A 1.3662 1.1307 -0.1712 0.064 Uiso calc R 1 1
H H12B 1.2311 0.9952 -0.2965 0.064 Uiso calc R 1 1
C C5 0.8472(3) 0.9065(2) -0.3492(2) 0.0514(5) Uani d . 1 1
H H5 0.8796 1.0026 -0.2928 0.062 Uiso calc R 1 1
C C4 0.7226(3) 0.8466(3) -0.4707(3) 0.0616(6) Uani d . 1 1
H H4 0.6724 0.9019 -0.4964 0.074 Uiso calc R 1 1
C C3 0.6725(3) 0.7046(2) -0.5542(2) 0.0542(5) Uani d . 1 1
H H3 0.5874 0.6638 -0.6362 0.065 Uiso calc R 1 1
C C11 1.4262(3) 0.9538(2) -0.1964(2) 0.0541(5) Uani d . 1 1
H H11A 1.5002 0.9976 -0.1055 0.065 Uiso calc R 1 1
H H11B 1.5073 0.9547 -0.2517 0.065 Uiso calc R 1 1

loop_
_atom_site_aniso_label
_atom_site_aniso_U_11
_atom_site_aniso_U_22
_atom_site_aniso_U_33
_atom_site_aniso_U_12
_atom_site_aniso_U_13
_atom_site_aniso_U_23
O1 0.0341(6) 0.0493(7) 0.0405(6) 0.0154(5) 0.0186(5) 0.0257(5)
C13 0.0329(7) 0.0325(7) 0.0300(7) 0.0116(6) 0.0133(6) 0.0168(6)
C21 0.0330(7) 0.0326(7) 0.0307(7) 0.0112(6) 0.0127(6) 0.0179(6)
N1 0.0461(8) 0.0300(6) 0.0254(6) 0.0145(5) 0.0118(5) 0.0110(5)
C16 0.0333(8) 0.0330(7) 0.0347(7) 0.0117(6) 0.0140(6) 0.0188(6)
C14 0.0354(8) 0.0440(9) 0.0344(8) 0.0131(6) 0.0123(6) 0.0221(7)
C9 0.0336(8) 0.0388(8) 0.0285(7) 0.0134(6) 0.0134(6) 0.0185(6)
C1 0.0342(8) 0.0345(7) 0.0290(7) 0.0109(6) 0.0135(6) 0.0166(6)
C17 0.0450(9) 0.0409(8) 0.0358(8) 0.0145(7) 0.0202(7) 0.0227(7)
C18 0.0469(9) 0.0359(8) 0.0328(7) 0.0104(7) 0.0119(6) 0.0202(6)
C19 0.0349(8) 0.0485(9) 0.0399(8) 0.0119(7) 0.0084(6) 0.0270(8)
C20 0.0350(8) 0.0480(9) 0.0387(8) 0.0145(7) 0.0162(6) 0.0270(7)
O3 0.0595(8) 0.0312(6) 0.0472(7) 0.0018(5) 0.0232(6) 0.0061(5)
C8 0.0350(8) 0.0436(9) 0.0263(7) 0.0046(6) 0.0087(6) 0.0170(6)
O2 0.0334(7) 0.0876(11) 0.0619(9) 0.0234(7) 0.0187(6) 0.0447(8)
C15 0.0333(8) 0.0444(9) 0.0429(8) 0.0150(6) 0.0142(6) 0.0253(7)
C7 0.0426(9) 0.0307(7) 0.0318(7) 0.0051(6) 0.0161(6) 0.0082(6)
C6 0.0373(8) 0.0332(8) 0.0372(8) 0.0117(6) 0.0148(6) 0.0158(6)
C10 0.0372(9) 0.0538(10) 0.0450(9) 0.0143(7) 0.0179(7) 0.0307(8)
C2 0.0387(9) 0.0463(9) 0.0346(8) 0.0095(7) 0.0088(7) 0.0179(7)
C22 0.0595(12) 0.0614(12) 0.0362(9) 0.0124(9) 0.0112(8) 0.0287(9)
C12 0.0603(12) 0.0368(9) 0.0536(11) 0.0000(8) 0.0229(9) 0.0179(8)
C5 0.0519(11) 0.0411(9) 0.0682(13) 0.0204(8) 0.0198(9) 0.0294(9)
C4 0.0565(13) 0.0700(14) 0.0808(15) 0.0291(11) 0.0165(11) 0.0524(13)
C3 0.0425(10) 0.0737(14) 0.0523(11) 0.0169(9) 0.0072(8) 0.0381(11)
C11 0.0416(10) 0.0625(12) 0.0491(10) -0.0022(8) 0.0143(8) 0.0271(9)

loop_
_atom_type_symbol
_atom_type_description
_atom_type_scat_dispersion_real
_atom_type_scat_dispersion_imag
_atom_type_scat_source
C C 0.0033 0.0016 'International Tables Vol C Tables 4.2.6.8 and 6.1.1.4'
H H 0.0000 0.0000 'International Tables Vol C Tables 4.2.6.8 and 6.1.1.4'
N N 0.0061 0.0033 'International Tables Vol C Tables 4.2.6.8 and 6.1.1.4'
O O 0.0106 0.0060 'International Tables Vol C Tables 4.2.6.8 and 6.1.1.4'

loop_
_geom_angle_atom_site_label_1
_geom_angle_atom_site_label_2
_geom_angle_atom_site_label_3
_geom_angle
C15 O1 C16 121.40(12)
C14 C13 C21 118.25(13)
C14 C13 C9 121.18(13)
C21 C13 C9 120.56(13)
C16 C21 C20 116.62(13)
C16 C21 C13 117.98(13)
C20 C21 C13 125.39(13)
C1 N1 C9 120.93(12)
C1 N1 H1 119.5
C9 N1 H1 119.5
O1 C16 C17 115.72(13)
O1 C16 C21 121.83(13)
C17 C16 C21 122.45(15)
C13 C14 C15 123.12(14)
C13 C14 H14 118.4
C15 C14 H14 118.4
N1 C9 C13 112.47(12)
N1 C9 C8 108.27(12)
C13 C9 C8 112.04(12)
N1 C9 H9 108.0
C13 C9 H9 108.0
C8 C9 H9 108.0
N1 C1 C2 119.91(14)
N1 C1 C6 120.76(14)
C2 C1 C6 119.33(15)
C18 C17 C16 120.12(14)
C18 C17 H17 119.9
C16 C17 H17 119.9
C17 C18 C19 118.40(14)
C17 C18 C22 120.50(15)
C19 C18 C22 121.10(16)
C20 C19 C18 121.31(15)
C20 C19 H19 119.3
C18 C19 H19 119.3
C19 C20 C21 120.98(14)
C19 C20 H20 119.5
C21 C20 H20 119.5
C12 O3 C7 112.87(13)
C7 C8 C10 110.95(13)
C7 C8 C9 109.85(13)
C10 C8 C9 111.42(13)
C7 C8 H8 108.2
C10 C8 H8 108.2
C9 C8 H8 108.2
O2 C15 O1 117.36(14)
O2 C15 C14 125.26(16)
O1 C15 C14 117.37(14)
O3 C7 C6 112.52(14)
O3 C7 C8 111.57(14)
C6 C7 C8 111.58(12)
O3 C7 H7 106.9
C6 C7 H7 106.9
C8 C7 H7 106.9
C5 C6 C1 118.48(16)
C5 C6 C7 121.39(15)
C1 C6 C7 120.10(14)
C11 C10 C8 110.52(15)
C11 C10 H10A 109.5
C8 C10 H10A 109.5
C11 C10 H10B 109.5
C8 C10 H10B 109.5
H10A C10 H10B 108.1
C3 C2 C1 120.53(17)
C3 C2 H2 119.7
C1 C2 H2 119.7
C18 C22 H22A 109.5
C18 C22 H22B 109.5
H22A C22 H22B 109.5
C18 C22 H22C 109.5
H22A C22 H22C 109.5
H22B C22 H22C 109.5
O3 C12 C11 111.81(16)
O3 C12 H12A 109.3
C11 C12 H12A 109.3
O3 C12 H12B 109.3
C11 C12 H12B 109.3
H12A C12 H12B 107.9
C4 C5 C6 121.58(18)
C4 C5 H5 119.2
C6 C5 H5 119.2
C3 C4 C5 119.68(18)
C3 C4 H4 120.2
C5 C4 H4 120.2
C4 C3 C2 120.39(18)
C4 C3 H3 119.8
C2 C3 H3 119.8
C12 C11 C10 110.22(15)
C12 C11 H11A 109.6
C10 C11 H11A 109.6
C12 C11 H11B 109.6
C10 C11 H11B 109.6
H11A C11 H11B 108.1

loop_
_geom_bond_atom_site_label_1
_geom_bond_atom_site_label_2
_geom_bond_distance
O1 C15 1.362(2)
O1 C16 1.3720(19)
C13 C14 1.342(2)
C13 C21 1.451(2)
C13 C9 1.5237(19)
C21 C16 1.3948(19)
C21 C20 1.401(2)
N1 C1 1.386(2)
N1 C9 1.4463(19)
N1 H1 0.8600
C16 C17 1.382(2)
C14 C15 1.442(2)
C14 H14 0.9300
C9 C8 1.536(2)
C9 H9 0.9800
C1 C2 1.398(2)
C1 C6 1.398(2)
C17 C18 1.377(2)
C17 H17 0.9300
C18 C19 1.397(2)
C18 C22 1.502(2)
C19 C20 1.374(2)
C19 H19 0.9300
C20 H20 0.9300
O3 C12 1.431(2)
O3 C7 1.4316(19)
C8 C7 1.523(2)
C8 C10 1.529(2)
C8 H8 0.9800
O2 C15 1.207(2)
C7 C6 1.511(2)
C7 H7 0.9800
C6 C5 1.391(2)
C10 C11 1.522(3)
C10 H10A 0.9700
C10 H10B 0.9700
C2 C3 1.373(3)
C2 H2 0.9300
C22 H22A 0.9600
C22 H22B 0.9600
C22 H22C 0.9600
C12 C11 1.499(3)
C12 H12A 0.9700
C12 H12B 0.9700
C5 C4 1.373(3)
C5 H5 0.9300
C4 C3 1.372(3)
C4 H4 0.9300
C3 H3 0.9300
C11 H11A 0.9700
C11 H11B 0.9700

loop_
_geom_hbond_atom_site_label_D
_geom_hbond_atom_site_label_H
_geom_hbond_atom_site_label_A
_geom_hbond_site_symmetry_A
_geom_hbond_distance_DH
_geom_hbond_distance_HA
_geom_hbond_distance_DA
_geom_hbond_angle_DHA
_geom_hbond_publ_flag
C10 H10B N1 . 0.97 2.58 2.947(2) 103 no
C12 H12A O1 2_775 0.97 2.59 3.307(3) 131 yes
C14 H14 N1 . 0.93 2.40 2.789(2) 105 no
C20 H20 O2 1_655 0.93 2.40 3.275(2) 157 yes
C5 H5 Cg5 2_755 0.93 2.98 3.910(3) 173 no

loop_
_geom_torsion_atom_site_label_1
_geom_torsion_atom_site_label_2
_geom_torsion_atom_site_label_3
_geom_torsion_atom_site_label_4
_geom_torsion
C14 C13 C21 C16 -2.2(2)
C9 C13 C21 C16 176.72(13)
C14 C13 C21 C20 176.89(15)
C9 C13 C21 C20 -4.2(2)
C15 O1 C16 C17 178.94(14)
C15 O1 C16 C21 -0.7(2)
C20 C21 C16 O1 -177.22(14)
C13 C21 C16 O1 2.0(2)
C20 C21 C16 C17 3.2(2)
C13 C21 C16 C17 -177.65(14)
C21 C13 C14 C15 1.3(2)
C9 C13 C14 C15 -177.63(14)
C1 N1 C9 C13 81.22(17)
C1 N1 C9 C8 -43.13(18)
C14 C13 C9 N1 -11.8(2)
C21 C13 C9 N1 169.30(13)
C14 C13 C9 C8 110.44(17)
C21 C13 C9 C8 -68.46(18)
C9 N1 C1 C2 -165.72(14)
C9 N1 C1 C6 15.3(2)
O1 C16 C17 C18 179.88(14)
C21 C16 C17 C18 -0.5(2)
C16 C17 C18 C19 -2.1(2)
C16 C17 C18 C22 177.53(16)
C17 C18 C19 C20 2.0(3)
C22 C18 C19 C20 -177.66(16)
C18 C19 C20 C21 0.8(3)
C16 C21 C20 C19 -3.3(2)
C13 C21 C20 C19 177.62(15)
N1 C9 C8 C7 59.54(15)
C13 C9 C8 C7 -65.06(16)
N1 C9 C8 C10 -63.82(17)
C13 C9 C8 C10 171.57(13)
C16 O1 C15 O2 179.89(15)
C16 O1 C15 C14 -0.3(2)
C13 C14 C15 O2 179.75(18)
C13 C14 C15 O1 0.0(2)
C12 O3 C7 C6 -68.9(2)
C12 O3 C7 C8 57.39(19)
C10 C8 C7 O3 -52.89(17)
C9 C8 C7 O3 -176.54(12)
C10 C8 C7 C6 73.92(16)
C9 C8 C7 C6 -49.72(16)
N1 C1 C6 C5 178.45(15)
C2 C1 C6 C5 -0.5(2)
N1 C1 C6 C7 -3.5(2)
C2 C1 C6 C7 177.48(14)
O3 C7 C6 C5 -33.6(2)
C8 C7 C6 C5 -159.93(15)
O3 C7 C6 C1 148.42(14)
C8 C7 C6 C1 22.1(2)
C7 C8 C10 C11 51.00(19)
C9 C8 C10 C11 173.74(14)
N1 C1 C2 C3 -178.30(15)
C6 C1 C2 C3 0.7(2)
C7 O3 C12 C11 -59.8(2)
C1 C6 C5 C4 -0.1(3)
C7 C6 C5 C4 -178.11(18)
C6 C5 C4 C3 0.7(3)
C5 C4 C3 C2 -0.5(3)
C1 C2 C3 C4 -0.2(3)
O3 C12 C11 C10 56.8(2)
C8 C10 C11 C12 -52.7(2)
